data_7008557
loop_
_publ_author_name
'Aaker\"oy, Christer B'
'Desper, John'
'Smith, Michelle M.'
'Urbina, Joaquin F.'

_publ_section_title
;
 [(Benzimidazol-1-yl)methyl]benzamides as bifunctional reagents for
 reliable inorganic-organic supramolecular synthesis.
;
_journal_issue 14
_journal_name_full 'Dalton transactions (Cambridge, England : 2003)'
_journal_page_first 2462
_journal_page_last 2470
_journal_paper_doi 10.1039/b504420k
_journal_year 2005
_chemical_formula_moiety
;
(C16 H15 N3 O)2 (Ag B F4) (O)3.4
;
_chemical_formula_sum 'C32 H30 Ag B F4 N6 O5.4'
_chemical_formula_weight 779.70
_chemical_name_common
;bis(4-((2-methylbenzimidazol-1-yl)methyl)benzamide) silver(i)
BF4, H2O
;
_chemical_name_systematic
;
bis(4-[(2-methylbenzimidazol-1-yl)methyl]benzamide) silver(I) BF4, H2O
;
_space_group_IT_number 15
_symmetry_cell_setting monoclinic
_symmetry_space_group_name_Hall '-C 2yc'
_symmetry_space_group_name_H-M 'C 1 2/c 1'
_atom_sites_solution_hydrogens geom
_atom_sites_solution_primary direct
_atom_sites_solution_secondary difmap
_audit_creation_method SHELXL-97
_cell_angle_alpha 90.00
_cell_angle_beta 96.855(6)
_cell_angle_gamma 90.00
_cell_formula_units_Z 4
_cell_length_a 40.141(3)
_cell_length_b 4.9633(5)
_cell_length_c 18.6857(19)
_cell_measurement_reflns_used 1675
_cell_measurement_temperature 163(2)
_cell_measurement_theta_max 27.55
_cell_measurement_theta_min 2.50
_cell_volume 3696.2(6)
_computing_cell_refinement 'Bruker XSCANS'
_computing_data_collection 'Bruker XSCANS'
_computing_data_reduction 'Bruker SHELXTL'
_computing_molecular_graphics 'Bruker SHELXTL'
_computing_publication_material 'Bruker SHELXTL'
_computing_structure_refinement 'SHELXL-97 (Sheldrick, 1997)'
_computing_structure_solution 'SHELXS-97 (Sheldrick, 1990)'
_diffrn_ambient_temperature 163(2)
_diffrn_measured_fraction_theta_full 0.936
_diffrn_measured_fraction_theta_max 0.936
_diffrn_measurement_device_type 'CCD area detector'
_diffrn_measurement_method 'phi and omega scans'
_diffrn_radiation_monochromator graphite
_diffrn_radiation_source 'fine-focus sealed tube'
_diffrn_radiation_type MoK\a
_diffrn_radiation_wavelength 0.71073
_diffrn_reflns_av_R_equivalents 0.0324
_diffrn_reflns_av_sigmaI/netI 0.0415
_diffrn_reflns_limit_h_max 47
_diffrn_reflns_limit_h_min -51
_diffrn_reflns_limit_k_max 6
_diffrn_reflns_limit_k_min -6
_diffrn_reflns_limit_l_max 24
_diffrn_reflns_limit_l_min -24
_diffrn_reflns_number 12547
_diffrn_reflns_theta_full 28.23
_diffrn_reflns_theta_max 28.23
_diffrn_reflns_theta_min 2.04
_exptl_absorpt_coefficient_mu 0.612
_exptl_absorpt_correction_T_max 1.000
_exptl_absorpt_correction_T_min 0.577
_exptl_absorpt_correction_type multi-scan
_exptl_absorpt_process_details SADABS
_exptl_crystal_colour gold
_exptl_crystal_density_diffrn 1.401
_exptl_crystal_density_method 'not measured'
_exptl_crystal_description prism
_exptl_crystal_F_000 1581
_exptl_crystal_size_max 0.46
_exptl_crystal_size_mid 0.16
_exptl_crystal_size_min 0.14
_refine_diff_density_max 1.532
_refine_diff_density_min -0.819
_refine_diff_density_rms 0.140
_refine_ls_extinction_method none
_refine_ls_goodness_of_fit_ref 1.292
_refine_ls_hydrogen_treatment constr
_refine_ls_matrix_type full
_refine_ls_number_parameters 261
_refine_ls_number_reflns 4292
_refine_ls_number_restraints 20
_refine_ls_restrained_S_all 1.323
_refine_ls_R_factor_all 0.0835
_refine_ls_R_factor_gt 0.0574
_refine_ls_shift/su_max 0.000
_refine_ls_shift/su_mean 0.000
_refine_ls_structure_factor_coef Fsqd
_refine_ls_weighting_details 'calc w=1/[\s^2^(Fo^2^)+(0.1000P)^2^+0.0000P] where P=(Fo^2^+2Fc^2^)/3'
_refine_ls_weighting_scheme calc
_refine_ls_wR_factor_gt 0.1715
_refine_ls_wR_factor_ref 0.1863
_reflns_number_gt 3094
_reflns_number_total 4292
_reflns_threshold_expression >2sigma(I)
_cod_data_source_file b504420k.txt
_cod_data_source_block 1
_cod_depositor_comments
;
The following automatic conversions were performed:
'_symmetry_cell_setting' value 'Monoclinic' changed to 'monoclinic'
according to '/home/saulius/struct/CIF-dictionaries/cif_core.dic'
dictionary named 'cif_core.dic' version 2.4.1 from 2010-06-29.

Automatic conversion script
Id: cif_fix_enum 1527 2010-12-29 10:47:43Z saulius 
;
_cod_original_cell_volume 3696.1(6)
_cod_original_sg_symbol_H-M C2/c
_cod_original_formula_sum 'C32 H30 Ag B F4 N6 O5.40'
_cod_database_code 7008557

loop_
_symmetry_equiv_pos_as_xyz
'x, y, z'
'-x, y, -z+1/2'
'x+1/2, y+1/2, z'
'-x+1/2, y+1/2, -z+1/2'
'-x, -y, -z'
'x, -y, z-1/2'
'-x+1/2, -y+1/2, -z'
'x+1/2, -y+1/2, z-1/2'

loop_
_atom_site_label
_atom_site_type_symbol
_atom_site_fract_x
_atom_site_fract_y
_atom_site_fract_z
_atom_site_U_iso_or_equiv
_atom_site_adp_type
_atom_site_occupancy
_atom_site_symmetry_multiplicity
_atom_site_calc_flag
_atom_site_refinement_flags
_atom_site_disorder_assembly
_atom_site_disorder_group
Ag1 Ag 0.2500 0.7500 0.5000 0.03823(19) Uani 1 2 d S . .
N11 N 0.33505(7) 0.5649(6) 0.39835(17) 0.0323(7) Uani 1 1 d . . .
C12 C 0.31878(10) 0.6833(8) 0.4492(2) 0.0330(8) Uani 1 1 d . . .
N13 N 0.28816(7) 0.5845(7) 0.44875(18) 0.0353(7) Uani 1 1 d . . .
C14 C 0.28420(9) 0.3894(8) 0.3957(2) 0.0341(8) Uani 1 1 d . . .
C15 C 0.25719(11) 0.2238(7) 0.3737(3) 0.0394(10) Uani 1 1 d . . .
H15 H 0.2368 0.2345 0.3947 0.047 Uiso 1 1 calc R . .
C16 C 0.26147(11) 0.0414(8) 0.3195(2) 0.0452(11) Uani 1 1 d . . .
H16 H 0.2436 -0.0775 0.3033 0.054 Uiso 1 1 calc R . .
C17 C 0.29088(11) 0.0270(8) 0.2882(2) 0.0440(10) Uani 1 1 d . . .
H17 H 0.2926 -0.1020 0.2513 0.053 Uiso 1 1 calc R . .
C18 C 0.31784(11) 0.1942(9) 0.3088(2) 0.0399(10) Uani 1 1 d . . .
H18 H 0.3380 0.1861 0.2869 0.048 Uiso 1 1 calc R . .
C19 C 0.31354(9) 0.3745(8) 0.3636(2) 0.0333(8) Uani 1 1 d . . .
C20 C 0.33319(10) 0.8955(9) 0.4986(2) 0.0427(10) Uani 1 1 d . . .
H20A H 0.3367 1.0590 0.4710 0.064 Uiso 1 1 calc R . .
H20B H 0.3547 0.8341 0.5235 0.064 Uiso 1 1 calc R . .
H20C H 0.3178 0.9347 0.5341 0.064 Uiso 1 1 calc R . .
C21 C 0.44223(9) 0.0258(8) 0.4413(2) 0.0392(9) Uani 1 1 d . . .
C22 C 0.43394(10) 0.0913(9) 0.3701(2) 0.0446(10) Uani 1 1 d . . .
H22 H 0.4446 0.0012 0.3342 0.053 Uiso 1 1 calc R . .
C23 C 0.41026(11) 0.2866(8) 0.3502(3) 0.0434(10) Uani 1 1 d . . .
H23 H 0.4049 0.3294 0.3006 0.052 Uiso 1 1 calc R . .
C24 C 0.39424(9) 0.4212(8) 0.4008(2) 0.0362(9) Uani 1 1 d . . .
C25 C 0.40256(10) 0.3559(10) 0.4723(2) 0.0402(9) Uani 1 1 d . . .
H25 H 0.3918 0.4460 0.5081 0.048 Uiso 1 1 calc R . .
C26 C 0.42635(10) 0.1611(9) 0.4926(3) 0.0418(10) Uani 1 1 d . . .
H26 H 0.4319 0.1193 0.5422 0.050 Uiso 1 1 calc R . .
C27 C 0.46704(10) -0.1919(8) 0.4663(3) 0.0437(11) Uani 1 1 d . . .
N27 N 0.48130(10) -0.3223(9) 0.4173(3) 0.0548(11) Uani 1 1 d . . .
H27A H 0.4959 -0.4505 0.4303 0.066 Uiso 1 1 calc R . .
H27B H 0.4763 -0.2820 0.3715 0.066 Uiso 1 1 calc R . .
O27 O 0.47340(10) -0.2420(6) 0.5317(2) 0.0534(9) Uani 1 1 d . . .
C28 C 0.36825(9) 0.6347(9) 0.3789(2) 0.0391(9) Uani 1 1 d . . .
H28A H 0.3756 0.8070 0.4024 0.047 Uiso 1 1 calc R . .
H28B H 0.3666 0.6617 0.3261 0.047 Uiso 1 1 calc R . .
B1 B 0.3517(4) -0.562(3) 0.6538(8) 0.074(4) Uiso 0.398(5) 1 d PD A 1
F1 F 0.3679(5) -0.671(3) 0.5994(7) 0.163(8) Uani 0.398(5) 1 d PD A 1
F2 F 0.3197(3) -0.515(3) 0.6287(8) 0.193(9) Uani 0.398(5) 1 d PD A 1
F3 F 0.3533(4) -0.752(2) 0.7044(6) 0.125(6) Uani 0.398(5) 1 d PD A 1
F4 F 0.3704(4) -0.3123(18) 0.6696(6) 0.141(7) Uani 0.398(5) 1 d PD A 1
B2 B 0.3738(8) -0.628(7) 0.6539(18) 0.074(4) Uiso 0.102(5) 1 d PD A 2
F5 F 0.3916(8) -0.387(7) 0.6452(17) 0.074(4) Uiso 0.102(5) 1 d PD A 2
F6 F 0.3559(9) -0.612(7) 0.7111(18) 0.074(4) Uiso 0.102(5) 1 d PD A 2
F7 F 0.3488(8) -0.633(8) 0.5983(18) 0.074(4) Uiso 0.102(5) 1 d PD A 2
F8 F 0.3946(7) -0.857(6) 0.6825(17) 0.074(4) Uiso 0.102(5) 1 d PD A 2
O1S O 0.4518(2) 0.1949(12) 0.1641(3) 0.115(2) Uani 1 1 d . B 2
O2S O 0.46592(17) -0.3001(12) 0.2389(4) 0.0624(16) Uiso 0.60 1 d P C -1
O3S O 0.4852(5) -0.526(5) 0.2719(12) 0.025(5) Uiso 0.10 1 d P D -2

loop_
_atom_site_aniso_label
_atom_site_aniso_U_11
_atom_site_aniso_U_22
_atom_site_aniso_U_33
_atom_site_aniso_U_23
_atom_site_aniso_U_13
_atom_site_aniso_U_12
Ag1 0.0342(3) 0.0383(3) 0.0417(3) 0.0030(2) 0.00236(18) 0.00351(17)
N11 0.0263(14) 0.0304(15) 0.0381(18) 0.0040(14) -0.0044(12) -0.0011(12)
C12 0.0304(18) 0.0308(18) 0.036(2) 0.0053(16) -0.0050(16) 0.0009(15)
N13 0.0314(15) 0.0348(17) 0.0378(19) 0.0027(15) -0.0041(13) 0.0017(13)
C14 0.0329(19) 0.031(2) 0.036(2) 0.0072(17) -0.0079(15) 0.0009(16)
C15 0.030(2) 0.037(2) 0.047(3) 0.0074(19) -0.0083(17) -0.0013(15)
C16 0.047(2) 0.033(2) 0.050(3) 0.005(2) -0.0194(19) -0.0060(18)
C17 0.052(2) 0.035(2) 0.041(2) -0.0014(19) -0.0126(19) 0.0069(19)
C18 0.041(2) 0.042(2) 0.035(2) -0.0001(18) -0.0066(17) 0.0083(17)
C19 0.0342(18) 0.0276(19) 0.035(2) 0.0074(18) -0.0074(15) 0.0047(16)
C20 0.042(2) 0.041(2) 0.042(2) -0.004(2) -0.0068(18) -0.0045(18)
C21 0.0249(17) 0.0320(19) 0.058(3) -0.0019(19) -0.0037(16) -0.0060(15)
C22 0.042(2) 0.043(2) 0.048(3) -0.006(2) 0.0010(18) 0.0039(19)
C23 0.038(2) 0.047(3) 0.043(2) 0.0003(19) -0.0009(18) 0.0021(18)
C24 0.0258(17) 0.033(2) 0.049(2) 0.0046(18) -0.0013(15) -0.0054(15)
C25 0.0297(19) 0.042(2) 0.049(3) 0.002(2) 0.0035(17) 0.0003(18)
C26 0.033(2) 0.040(2) 0.051(3) 0.008(2) -0.0024(18) 0.0016(18)
C27 0.0231(18) 0.034(2) 0.072(4) -0.004(2) -0.0040(19) -0.0052(15)
N27 0.041(2) 0.053(2) 0.070(3) 0.002(2) 0.006(2) 0.0134(18)
O27 0.0488(19) 0.0448(19) 0.062(2) -0.0058(16) -0.0129(17) 0.0120(13)
C28 0.0309(19) 0.036(2) 0.050(3) 0.008(2) 0.0016(17) -0.0017(17)
F1 0.25(2) 0.177(12) 0.090(9) -0.047(9) 0.117(12) -0.078(14)
F2 0.126(10) 0.26(2) 0.175(14) 0.079(15) -0.039(9) -0.104(13)
F3 0.198(17) 0.107(10) 0.075(8) 0.025(6) 0.038(9) -0.050(8)
F4 0.227(16) 0.062(5) 0.102(9) -0.040(6) -0.107(10) 0.051(8)
O1S 0.163(6) 0.118(4) 0.062(3) -0.021(3) 0.008(3) -0.060(4)

loop_
_atom_type_symbol
_atom_type_description
_atom_type_scat_dispersion_real
_atom_type_scat_dispersion_imag
_atom_type_scat_source
C C 0.0033 0.0016 'International Tables Vol C Tables 4.2.6.8 and 6.1.1.4'
H H 0.0000 0.0000 'International Tables Vol C Tables 4.2.6.8 and 6.1.1.4'
B B 0.0013 0.0007 'International Tables Vol C Tables 4.2.6.8 and 6.1.1.4'
N N 0.0061 0.0033 'International Tables Vol C Tables 4.2.6.8 and 6.1.1.4'
O O 0.0106 0.0060 'International Tables Vol C Tables 4.2.6.8 and 6.1.1.4'
F F 0.0171 0.0103 'International Tables Vol C Tables 4.2.6.8 and 6.1.1.4'
Ag Ag -0.8971 1.1015 'International Tables Vol C Tables 4.2.6.8 and 6.1.1.4'

loop_
_geom_angle_atom_site_label_1
_geom_angle_atom_site_label_2
_geom_angle_atom_site_label_3
_geom_angle
_geom_angle_site_symmetry_1
_geom_angle_site_symmetry_3
_geom_angle_publ_flag
N13 Ag1 N13 180.0 . 7_566 ?
C12 N11 C19 107.4(3) . . ?
C12 N11 C28 127.1(3) . . ?
C19 N11 C28 125.4(3) . . ?
N13 C12 N11 111.2(4) . . ?
N13 C12 C20 124.4(4) . . ?
N11 C12 C20 124.4(3) . . ?
C12 N13 C14 107.0(3) . . ?
C12 N13 Ag1 126.0(3) . . ?
C14 N13 Ag1 125.6(2) . . ?
N13 C14 C15 130.4(4) . . ?
N13 C14 C19 108.5(3) . . ?
C15 C14 C19 121.1(4) . . ?
C14 C15 C16 116.4(4) . . ?
C14 C15 H15 121.8 . . ?
C16 C15 H15 121.8 . . ?
C17 C16 C15 122.1(4) . . ?
C17 C16 H16 119.0 . . ?
C15 C16 H16 119.0 . . ?
C16 C17 C18 122.1(4) . . ?
C16 C17 H17 118.9 . . ?
C18 C17 H17 118.9 . . ?
C17 C18 C19 115.6(4) . . ?
C17 C18 H18 122.2 . . ?
C19 C18 H18 122.2 . . ?
C18 C19 C14 122.8(4) . . ?
C18 C19 N11 131.3(4) . . ?
C14 C19 N11 105.9(3) . . ?
C12 C20 H20A 109.5 . . ?
C12 C20 H20B 109.5 . . ?
H20A C20 H20B 109.5 . . ?
C12 C20 H20C 109.5 . . ?
H20A C20 H20C 109.5 . . ?
H20B C20 H20C 109.5 . . ?
C22 C21 C26 118.5(4) . . ?
C22 C21 C27 123.1(4) . . ?
C26 C21 C27 118.4(4) . . ?
C21 C22 C23 120.5(4) . . ?
C21 C22 H22 119.7 . . ?
C23 C22 H22 119.7 . . ?
C22 C23 C24 121.3(4) . . ?
C22 C23 H23 119.3 . . ?
C24 C23 H23 119.3 . . ?
C25 C24 C23 118.2(4) . . ?
C25 C24 C28 120.6(4) . . ?
C23 C24 C28 121.2(4) . . ?
C24 C25 C26 120.8(4) . . ?
C24 C25 H25 119.6 . . ?
C26 C25 H25 119.6 . . ?
C25 C26 C21 120.6(4) . . ?
C25 C26 H26 119.7 . . ?
C21 C26 H26 119.7 . . ?
O27 C27 N27 122.2(4) . . ?
O27 C27 C21 119.9(4) . . ?
N27 C27 C21 117.8(5) . . ?
C27 N27 H27A 120.0 . . ?
C27 N27 H27B 120.0 . . ?
H27A N27 H27B 120.0 . . ?
N11 C28 C24 112.7(3) . . ?
N11 C28 H28A 109.0 . . ?
C24 C28 H28A 109.0 . . ?
N11 C28 H28B 109.0 . . ?
C24 C28 H28B 109.0 . . ?
H28A C28 H28B 107.8 . . ?
F3 B1 F2 109.3(12) . . ?
F3 B1 F1 105.0(12) . . ?
F2 B1 F1 109.1(14) . . ?
F3 B1 F4 118.5(13) . . ?
F2 B1 F4 112.1(12) . . ?
F1 B1 F4 101.9(11) . . ?
F7 B2 F6 101(3) . . ?
F7 B2 F5 106(2) . . ?
F6 B2 F5 111(3) . . ?
F7 B2 F8 127(3) . . ?
F6 B2 F8 95(2) . . ?
F5 B2 F8 115(3) . . ?

loop_
_geom_bond_atom_site_label_1
_geom_bond_atom_site_label_2
_geom_bond_distance
_geom_bond_site_symmetry_2
_geom_bond_publ_flag
Ag1 N13 2.071(3) . ?
Ag1 N13 2.071(3) 7_566 ?
N11 C12 1.350(5) . ?
N11 C19 1.388(5) . ?
N11 C28 1.464(5) . ?
C12 N13 1.322(5) . ?
C12 C20 1.472(6) . ?
N13 C14 1.381(5) . ?
C14 C15 1.384(6) . ?
C14 C19 1.386(5) . ?
C15 C16 1.385(6) . ?
C15 H15 0.9500 . ?
C16 C17 1.380(6) . ?
C16 H16 0.9500 . ?
C17 C18 1.381(6) . ?
C17 H17 0.9500 . ?
C18 C19 1.386(6) . ?
C18 H18 0.9500 . ?
C20 H20A 0.9800 . ?
C20 H20B 0.9800 . ?
C20 H20C 0.9800 . ?
C21 C22 1.372(6) . ?
C21 C26 1.387(6) . ?
C21 C27 1.506(6) . ?
C22 C23 1.377(6) . ?
C22 H22 0.9500 . ?
C23 C24 1.378(6) . ?
C23 H23 0.9500 . ?
C24 C25 1.376(6) . ?
C24 C28 1.509(6) . ?
C25 C26 1.380(7) . ?
C25 H25 0.9500 . ?
C26 H26 0.9500 . ?
C27 O27 1.244(7) . ?
C27 N27 1.307(7) . ?
N27 H27A 0.8800 . ?
N27 H27B 0.8800 . ?
C28 H28A 0.9900 . ?
C28 H28B 0.9900 . ?
B1 F3 1.334(15) . ?
B1 F2 1.335(15) . ?
B1 F1 1.380(15) . ?
B1 F4 1.458(15) . ?
B2 F7 1.36(2) . ?
B2 F6 1.36(3) . ?
B2 F5 1.41(2) . ?
B2 F8 1.47(2) . ?

loop_
_geom_hbond_atom_site_label_D
_geom_hbond_atom_site_label_H
_geom_hbond_atom_site_label_A
_geom_hbond_distance_DH
_geom_hbond_distance_HA
_geom_hbond_distance_DA
_geom_hbond_angle_DHA
_geom_hbond_site_symmetry_A
N27 H27B O2S 0.88 2.46 3.320(9) 164.3 .
N27 H27A O27 0.88 2.03 2.911(5) 173.9 5_646

loop_
_geom_torsion_atom_site_label_1
_geom_torsion_atom_site_label_2
_geom_torsion_atom_site_label_3
_geom_torsion_atom_site_label_4
_geom_torsion
_geom_torsion_site_symmetry_1
_geom_torsion_site_symmetry_2
_geom_torsion_site_symmetry_3
_geom_torsion_site_symmetry_4
_geom_torsion_publ_flag
C19 N11 C12 N13 -0.9(4) . . . . ?
C28 N11 C12 N13 175.0(3) . . . . ?
C19 N11 C12 C20 179.3(4) . . . . ?
C28 N11 C12 C20 -4.8(6) . . . . ?
N11 C12 N13 C14 0.8(4) . . . . ?
C20 C12 N13 C14 -179.4(4) . . . . ?
N11 C12 N13 Ag1 -166.2(2) . . . . ?
C20 C12 N13 Ag1 13.6(6) . . . . ?
C12 N13 C14 C15 179.2(4) . . . . ?
Ag1 N13 C14 C15 -13.8(6) . . . . ?
C12 N13 C14 C19 -0.4(4) . . . . ?
Ag1 N13 C14 C19 166.6(3) . . . . ?
N13 C14 C15 C16 -178.3(4) . . . . ?
C19 C14 C15 C16 1.2(6) . . . . ?
C14 C15 C16 C17 -0.8(6) . . . . ?
C15 C16 C17 C18 -0.3(7) . . . . ?
C16 C17 C18 C19 0.8(6) . . . . ?
C17 C18 C19 C14 -0.4(6) . . . . ?
C17 C18 C19 N11 178.5(4) . . . . ?
N13 C14 C19 C18 179.0(4) . . . . ?
C15 C14 C19 C18 -0.7(6) . . . . ?
N13 C14 C19 N11 -0.1(4) . . . . ?
C15 C14 C19 N11 -179.8(3) . . . . ?
C12 N11 C19 C18 -178.4(4) . . . . ?
C28 N11 C19 C18 5.7(7) . . . . ?
C12 N11 C19 C14 0.6(4) . . . . ?
C28 N11 C19 C14 -175.4(3) . . . . ?
C26 C21 C22 C23 -0.2(6) . . . . ?
C27 C21 C22 C23 177.9(4) . . . . ?
C21 C22 C23 C24 -0.1(7) . . . . ?
C22 C23 C24 C25 0.1(6) . . . . ?
C22 C23 C24 C28 -179.9(4) . . . . ?
C23 C24 C25 C26 0.1(6) . . . . ?
C28 C24 C25 C26 -179.9(4) . . . . ?
C24 C25 C26 C21 -0.4(7) . . . . ?
C22 C21 C26 C25 0.5(6) . . . . ?
C27 C21 C26 C25 -177.8(4) . . . . ?
C22 C21 C27 O27 -179.8(4) . . . . ?
C26 C21 C27 O27 -1.6(6) . . . . ?
C22 C21 C27 N27 0.3(6) . . . . ?
C26 C21 C27 N27 178.5(4) . . . . ?
C12 N11 C28 C24 110.5(4) . . . . ?
C19 N11 C28 C24 -74.3(5) . . . . ?
C25 C24 C28 N11 -62.2(5) . . . . ?
C23 C24 C28 N11 117.8(4) . . . . ?
